data_4124924
loop_
_publ_author_name
'Tan, Xiaoyan'
'Fabbris, Gilberto'
'Haskel, Daniel'
'Yaroslavtsev, Alexander A.'
'Cao, Huibo'
'Thompson, Corey M.'
'Kovnir, Kirill'
'Menushenkov, Alexey P.'
'Chernikov, Roman V.'
'Garlea, V. Ovidiu'
'Shatruk, Michael'

_publ_section_title
;
 A Transition from Localized to Strongly Correlated Electron Behavior and
 Mixed Valence Driven by Physical or Chemical Pressure in ACo2As2 (A = Eu
 and Ca).
;
_journal_issue 8
_journal_name_full 'Journal of the American Chemical Society'
_journal_page_first 2724
_journal_page_last 2731
_journal_paper_doi 10.1021/jacs.5b12659
_journal_volume 138
_journal_year 2016
_chemical_formula_sum 'As2 Ca0.9 Co1.906 Eu0.1'
_chemical_formula_weight 313.32
_chemical_name_systematic 2014/7
_space_group_crystal_system tetragonal
_space_group_IT_number 139
_space_group_name_Hall '-I 4 2'
_space_group_name_H-M_alt 'I 4/m m m'
_symmetry_space_group_name_Hall '-I 4 2'
_symmetry_space_group_name_H-M 'I 4/m m m'
_audit_creation_method SHELXL-2014
_cell_angle_alpha 90
_cell_angle_beta 90
_cell_angle_gamma 90
_cell_formula_units_Z 2
_cell_length_a 3.9984(2)
_cell_length_b 3.9984(2)
_cell_length_c 10.3696(6)
_cell_measurement_reflns_used 1483
_cell_measurement_temperature 293(2)
_cell_measurement_theta_max 44.93
_cell_measurement_theta_min 3.93
_cell_volume 165.781(15)
_computing_cell_refinement 'SMART V5.625 (Bruker, 2000)'
_computing_data_collection 'SMART V5.625 (Bruker, 2000)'
_computing_data_reduction 'SAINT V6.32 (Bruker, 2001)'
_computing_molecular_graphics 'CrystalMaker V9.2.2 (2015)'
_computing_publication_material 'SHELXL-97 (Sheldrick, 1997)'
_computing_structure_refinement 'SHELXL-2014 (Sheldrick, 2014)'
_computing_structure_solution 'SHELXS-97 (Sheldrick, 1990)'
_diffrn_ambient_temperature 293(2)
_diffrn_measured_fraction_theta_full 1.000
_diffrn_measured_fraction_theta_max 0.996
_diffrn_measurement_device_type 'Bruker APEX II CCD area-detector'
_diffrn_measurement_method 'profile data from \w scans'
_diffrn_radiation_type MoK\a
_diffrn_radiation_wavelength 0.71073
_diffrn_reflns_av_R_equivalents 0.0344
_diffrn_reflns_av_unetI/netI 0.0207
_diffrn_reflns_laue_measured_fraction_full 1.000
_diffrn_reflns_laue_measured_fraction_max 0.996
_diffrn_reflns_limit_h_max 7
_diffrn_reflns_limit_h_min -7
_diffrn_reflns_limit_k_max 7
_diffrn_reflns_limit_k_min -7
_diffrn_reflns_limit_l_max 15
_diffrn_reflns_limit_l_min -20
_diffrn_reflns_number 1823
_diffrn_reflns_point_group_measured_fraction_full 1.000
_diffrn_reflns_point_group_measured_fraction_max 0.996
_diffrn_reflns_theta_full 25.242
_diffrn_reflns_theta_max 44.929
_diffrn_reflns_theta_min 3.930
_diffrn_source 'sealed tube'
_exptl_absorpt_coefficient_mu 32.767
_exptl_absorpt_correction_T_max 0.7489
_exptl_absorpt_correction_T_min 0.4177
_exptl_absorpt_correction_type empirical
_exptl_absorpt_process_details 'SADABS v2.03 (Bruker, 2003)'
_exptl_crystal_colour black
_exptl_crystal_density_diffrn 6.390
_exptl_crystal_description plate
_exptl_crystal_F_000 289
_exptl_crystal_size_max 0.06
_exptl_crystal_size_mid 0.04
_exptl_crystal_size_min 0.01
_refine_diff_density_max 0.916
_refine_diff_density_min -2.272
_refine_diff_density_rms 0.466
_refine_ls_extinction_coef 0.092(7)
_refine_ls_extinction_expression Fc^*^=kFc[1+0.001xFc^2^\l^3^/sin(2\q)]^-1/4^
_refine_ls_extinction_method 'SHELXL-2014/7 (Sheldrick 2014)'
_refine_ls_goodness_of_fit_ref 1.200
_refine_ls_hydrogen_treatment undef
_refine_ls_matrix_type full
_refine_ls_number_parameters 11
_refine_ls_number_reflns 235
_refine_ls_number_restraints 0
_refine_ls_restrained_S_all 1.200
_refine_ls_R_factor_all 0.0260
_refine_ls_R_factor_gt 0.0257
_refine_ls_shift/su_max 0.000
_refine_ls_shift/su_mean 0.000
_refine_ls_structure_factor_coef Fsqd
_refine_ls_weighting_details 'w=1/[\s^2^(Fo^2^)+(0.0328P)^2^+0.1905P] where P=(Fo^2^+2Fc^2^)/3'
_refine_ls_weighting_scheme calc
_refine_ls_wR_factor_gt 0.0578
_refine_ls_wR_factor_ref 0.0580
_reflns_Friedel_coverage 0.000
_reflns_number_gt 229
_reflns_number_total 235
_reflns_threshold_expression 'I > 2\s(I)'
_cod_data_source_file ja5b12659_si_004.cif
_cod_data_source_block shelx
_cod_depositor_comments 'Adding full bibliography for 4124924--4124927.cif.'
_cod_original_cell_volume 165.781(19)
_cod_original_formula_sum 'As2 Ca0.90 Co1.906 Eu0.10'
_cod_database_code 4124924
_shelx_space_group_comment
;
The symmetry employed for this shelxl refinement is uniquely defined
by the following loop, which should always be used as a source of
symmetry information in preference to the above space-group names.
They are only intended as comments.
;
_shelxl_version_number 2014-3

loop_
_space_group_symop_operation_xyz
'x, y, z'
'-x, -y, z'
'-y, x, z'
'y, -x, z'
'-x, y, -z'
'x, -y, -z'
'y, x, -z'
'-y, -x, -z'
'x+1/2, y+1/2, z+1/2'
'-x+1/2, -y+1/2, z+1/2'
'-y+1/2, x+1/2, z+1/2'
'y+1/2, -x+1/2, z+1/2'
'-x+1/2, y+1/2, -z+1/2'
'x+1/2, -y+1/2, -z+1/2'
'y+1/2, x+1/2, -z+1/2'
'-y+1/2, -x+1/2, -z+1/2'
'-x, -y, -z'
'x, y, -z'
'y, -x, -z'
'-y, x, -z'
'x, -y, z'
'-x, y, z'
'-y, -x, z'
'y, x, z'
'-x+1/2, -y+1/2, -z+1/2'
'x+1/2, y+1/2, -z+1/2'
'y+1/2, -x+1/2, -z+1/2'
'-y+1/2, x+1/2, -z+1/2'
'x+1/2, -y+1/2, z+1/2'
'-x+1/2, y+1/2, z+1/2'
'-y+1/2, -x+1/2, z+1/2'
'y+1/2, x+1/2, z+1/2'

loop_
_atom_site_label
_atom_site_type_symbol
_atom_site_fract_x
_atom_site_fract_y
_atom_site_fract_z
_atom_site_U_iso_or_equiv
_atom_site_adp_type
_atom_site_occupancy
_atom_site_site_symmetry_order
_atom_site_calc_flag
_atom_site_refinement_flags_posn
_atom_site_refinement_flags_adp
_atom_site_refinement_flags_occupancy
Ca1 Ca 0.0000 0.0000 0.0000 0.0086(2) Uani 0.901(3) 16 d S T P
Eu1 Eu 0.0000 0.0000 0.0000 0.0086(2) Uani 0.099(3) 16 d S T P
Co1 Co 0.0000 0.5000 0.2500 0.00846(14) Uani 0.953(4) 8 d S T .
As1 As 0.0000 0.0000 0.36709(4) 0.00901(13) Uani 1 8 d S T P

loop_
_atom_site_aniso_label
_atom_site_aniso_U_11
_atom_site_aniso_U_22
_atom_site_aniso_U_33
_atom_site_aniso_U_23
_atom_site_aniso_U_13
_atom_site_aniso_U_12
Ca1 0.0085(2) 0.0085(2) 0.0090(3) 0.000 0.000 0.000
Eu1 0.0085(2) 0.0085(2) 0.0090(3) 0.000 0.000 0.000
Co1 0.00796(16) 0.00796(16) 0.0095(2) 0.000 0.000 0.000
As1 0.00847(14) 0.00847(14) 0.01008(17) 0.000 0.000 0.000

loop_
_atom_type_symbol
_atom_type_description
_atom_type_scat_dispersion_real
_atom_type_scat_dispersion_imag
_atom_type_scat_source
Ca Ca 0.2262 0.3064 'International Tables Vol C Tables 4.2.6.8 and 6.1.1.4'
Co Co 0.3494 0.9721 'International Tables Vol C Tables 4.2.6.8 and 6.1.1.4'
As As 0.0499 2.0058 'International Tables Vol C Tables 4.2.6.8 and 6.1.1.4'
Eu Eu -0.1578 3.6682 'International Tables Vol C Tables 4.2.6.8 and 6.1.1.4'

loop_
_geom_angle_atom_site_label_1
_geom_angle_atom_site_label_2
_geom_angle_atom_site_label_3
_geom_angle
_geom_angle_site_symmetry_1
_geom_angle_site_symmetry_3
As1 Ca1 As1 180.000(13) 25 9_444
As1 Ca1 As1 128.026(13) 25 25_445
As1 Ca1 As1 51.974(13) 9_444 25_445
As1 Ca1 As1 51.974(13) 25 9_554
As1 Ca1 As1 128.026(13) 9_444 9_554
As1 Ca1 As1 180.000(13) 25_445 9_554
As1 Ca1 As1 78.931(5) 25 25_455
As1 Ca1 As1 101.069(5) 9_444 25_455
As1 Ca1 As1 78.931(5) 25_445 25_455
As1 Ca1 As1 101.069(5) 9_554 25_455
As1 Ca1 As1 78.931(5) 25 25_545
As1 Ca1 As1 101.069(5) 9_444 25_545
As1 Ca1 As1 78.931(5) 25_445 25_545
As1 Ca1 As1 101.069(5) 9_554 25_545
As1 Ca1 As1 128.026(13) 25_455 25_545
As1 Ca1 As1 101.069(5) 25 9_454
As1 Ca1 As1 78.931(5) 9_444 9_454
As1 Ca1 As1 101.069(5) 25_445 9_454
As1 Ca1 As1 78.931(5) 9_554 9_454
As1 Ca1 As1 51.974(13) 25_455 9_454
As1 Ca1 As1 180.0 25_545 9_454
As1 Ca1 As1 101.069(5) 25 9_544
As1 Ca1 As1 78.931(5) 9_444 9_544
As1 Ca1 As1 101.069(5) 25_445 9_544
As1 Ca1 As1 78.931(5) 9_554 9_544
As1 Ca1 As1 180.0 25_455 9_544
As1 Ca1 As1 51.974(13) 25_545 9_544
As1 Ca1 As1 128.026(13) 9_454 9_544
As1 Ca1 Co1 42.682(5) 25 .
As1 Ca1 Co1 137.318(5) 9_444 .
As1 Ca1 Co1 92.360(6) 25_445 .
As1 Ca1 Co1 87.640(6) 9_554 .
As1 Ca1 Co1 42.682(5) 25_455 .
As1 Ca1 Co1 92.360(7) 25_545 .
As1 Ca1 Co1 87.640(7) 9_454 .
As1 Ca1 Co1 137.318(5) 9_544 .
As1 Ca1 Co1 42.682(5) 25 25
As1 Ca1 Co1 137.318(5) 9_444 25
As1 Ca1 Co1 92.360(6) 25_445 25
As1 Ca1 Co1 87.640(6) 9_554 25
As1 Ca1 Co1 92.360(7) 25_455 25
As1 Ca1 Co1 42.682(5) 25_545 25
As1 Ca1 Co1 137.318(5) 9_454 25
As1 Ca1 Co1 87.640(7) 9_544 25
Co1 Ca1 Co1 51.166(3) . 25
As1 Ca1 Co1 137.318(5) 25 17
As1 Ca1 Co1 42.682(5) 9_444 17
As1 Ca1 Co1 87.640(6) 25_445 17
As1 Ca1 Co1 92.360(6) 9_554 17
As1 Ca1 Co1 137.318(5) 25_455 17
As1 Ca1 Co1 87.640(7) 25_545 17
As1 Ca1 Co1 92.360(7) 9_454 17
As1 Ca1 Co1 42.682(5) 9_544 17
Co1 Ca1 Co1 180.0 . 17
Co1 Ca1 Co1 128.834(3) 25 17
As1 Ca1 Co1 137.318(5) 25 9_444
As1 Ca1 Co1 42.682(5) 9_444 9_444
As1 Ca1 Co1 87.640(6) 25_445 9_444
As1 Ca1 Co1 92.360(6) 9_554 9_444
As1 Ca1 Co1 87.640(7) 25_455 9_444
As1 Ca1 Co1 137.318(5) 25_545 9_444
As1 Ca1 Co1 42.682(5) 9_454 9_444
As1 Ca1 Co1 92.360(7) 9_544 9_444
Co1 Ca1 Co1 128.834(3) . 9_444
Co1 Ca1 Co1 180.0 25 9_444
Co1 Ca1 Co1 51.166(3) 17 9_444
As1 Co1 As1 105.633(8) . 25_455
As1 Co1 As1 117.455(17) . 1_565
As1 Co1 As1 105.633(8) 25_455 1_565
As1 Co1 As1 105.633(8) . 25
As1 Co1 As1 117.454(17) 25_455 25
As1 Co1 As1 105.633(8) 1_565 25
As1 Co1 Co1 127.184(4) . 25_565
As1 Co1 Co1 127.183(4) 25_455 25_565
As1 Co1 Co1 52.817(4) 1_565 25_565
As1 Co1 Co1 52.817(4) 25 25_565
As1 Co1 Co1 52.816(4) . 25_455
As1 Co1 Co1 52.817(4) 25_455 25_455
As1 Co1 Co1 127.183(4) 1_565 25_455
As1 Co1 Co1 127.183(4) 25 25_455
Co1 Co1 Co1 180.0 25_565 25_455
As1 Co1 Co1 127.184(4) . 25_465
As1 Co1 Co1 52.817(4) 25_455 25_465
As1 Co1 Co1 52.817(4) 1_565 25_465
As1 Co1 Co1 127.183(4) 25 25_465
Co1 Co1 Co1 90.0 25_565 25_465
Co1 Co1 Co1 90.0 25_455 25_465
As1 Co1 Co1 52.816(4) . 25
As1 Co1 Co1 127.183(4) 25_455 25
As1 Co1 Co1 127.183(4) 1_565 25
As1 Co1 Co1 52.817(4) 25 25
Co1 Co1 Co1 90.0 25_565 25
Co1 Co1 Co1 90.0 25_455 25
Co1 Co1 Co1 180.0 25_465 25
As1 Co1 Eu1 65.728(7) . 9
As1 Co1 Eu1 158.911(8) 25_455 9
As1 Co1 Eu1 65.728(7) 1_565 9
As1 Co1 Eu1 83.634(9) 25 9
Co1 Co1 Eu1 64.417(1) 25_565 9
Co1 Co1 Eu1 115.583(1) 25_455 9
Co1 Co1 Eu1 115.583(1) 25_465 9
Co1 Co1 Eu1 64.417(1) 25 9
As1 Co1 Ca1 65.728(7) . 9
As1 Co1 Ca1 158.911(8) 25_455 9
As1 Co1 Ca1 65.728(7) 1_565 9
As1 Co1 Ca1 83.634(9) 25 9
Co1 Co1 Ca1 64.417(1) 25_565 9
Co1 Co1 Ca1 115.583(1) 25_455 9
Co1 Co1 Ca1 115.583(1) 25_465 9
Co1 Co1 Ca1 64.417(1) 25 9
Eu1 Co1 Ca1 0.0 9 9
As1 Co1 Ca1 83.634(9) . .
As1 Co1 Ca1 65.728(7) 25_455 .
As1 Co1 Ca1 158.911(8) 1_565 .
As1 Co1 Ca1 65.728(7) 25 .
Co1 Co1 Ca1 115.583(1) 25_565 .
Co1 Co1 Ca1 64.417(1) 25_455 .
Co1 Co1 Ca1 115.583(1) 25_465 .
Co1 Co1 Ca1 64.417(1) 25 .
Eu1 Co1 Ca1 128.834(3) 9 .
Ca1 Co1 Ca1 128.834(3) 9 .
Co1 As1 Co1 74.367(8) 25_455 1_545
Co1 As1 Co1 117.455(17) 25_455 25
Co1 As1 Co1 74.367(8) 1_545 25
Co1 As1 Co1 74.367(8) 25_455 .
Co1 As1 Co1 117.455(17) 1_545 .
Co1 As1 Co1 74.367(8) 25 .
Co1 As1 As1 121.272(9) 25_455 17_556
Co1 As1 As1 121.272(9) 1_545 17_556
Co1 As1 As1 121.272(9) 25 17_556
Co1 As1 As1 121.272(9) . 17_556
Co1 As1 Ca1 140.419(2) 25_455 9
Co1 As1 Ca1 140.419(2) 1_545 9
Co1 As1 Ca1 71.591(3) 25 9
Co1 As1 Ca1 71.591(3) . 9
As1 As1 Ca1 64.013(7) 17_556 9
Co1 As1 Eu1 140.419(2) 25_455 9
Co1 As1 Eu1 140.419(2) 1_545 9
Co1 As1 Eu1 71.591(3) 25 9
Co1 As1 Eu1 71.591(3) . 9
As1 As1 Eu1 64.013(7) 17_556 9
Ca1 As1 Eu1 0.0 9 9
Co1 As1 Eu1 71.591(3) 25_455 9_445
Co1 As1 Eu1 71.591(3) 1_545 9_445
Co1 As1 Eu1 140.419(2) 25 9_445
Co1 As1 Eu1 140.419(2) . 9_445
As1 As1 Eu1 64.013(7) 17_556 9_445
Ca1 As1 Eu1 128.026(13) 9 9_445
Eu1 As1 Eu1 128.026(13) 9 9_445
Co1 As1 Ca1 71.591(3) 25_455 9_445
Co1 As1 Ca1 71.591(3) 1_545 9_445
Co1 As1 Ca1 140.419(2) 25 9_445
Co1 As1 Ca1 140.419(2) . 9_445
As1 As1 Ca1 64.013(7) 17_556 9_445
Ca1 As1 Ca1 128.026(13) 9 9_445
Eu1 As1 Ca1 128.026(13) 9 9_445
Eu1 As1 Ca1 0.0 9_445 9_445
Co1 As1 Eu1 71.591(3) 25_455 9_455
Co1 As1 Eu1 140.419(2) 1_545 9_455
Co1 As1 Eu1 140.419(2) 25 9_455
Co1 As1 Eu1 71.591(3) . 9_455
As1 As1 Eu1 64.013(7) 17_556 9_455
Ca1 As1 Eu1 78.931(5) 9 9_455
Eu1 As1 Eu1 78.931(5) 9 9_455
Eu1 As1 Eu1 78.931(5) 9_445 9_455
Ca1 As1 Eu1 78.931(5) 9_445 9_455
Co1 As1 Eu1 140.419(2) 25_455 9_545
Co1 As1 Eu1 71.591(3) 1_545 9_545
Co1 As1 Eu1 71.591(3) 25 9_545
Co1 As1 Eu1 140.419(2) . 9_545
As1 As1 Eu1 64.013(7) 17_556 9_545
Ca1 As1 Eu1 78.931(5) 9 9_545
Eu1 As1 Eu1 78.931(5) 9 9_545
Eu1 As1 Eu1 78.931(5) 9_445 9_545
Ca1 As1 Eu1 78.931(5) 9_445 9_545
Eu1 As1 Eu1 128.026(13) 9_455 9_545
Co1 As1 Ca1 71.591(3) 25_455 9_455
Co1 As1 Ca1 140.419(2) 1_545 9_455
Co1 As1 Ca1 140.419(2) 25 9_455
Co1 As1 Ca1 71.591(3) . 9_455
As1 As1 Ca1 64.013(7) 17_556 9_455
Ca1 As1 Ca1 78.931(5) 9 9_455
Eu1 As1 Ca1 78.931(5) 9 9_455
Eu1 As1 Ca1 78.931(5) 9_445 9_455
Ca1 As1 Ca1 78.931(5) 9_445 9_455
Eu1 As1 Ca1 0.0 9_455 9_455
Eu1 As1 Ca1 128.026(13) 9_545 9_455

loop_
_geom_bond_atom_site_label_1
_geom_bond_atom_site_label_2
_geom_bond_distance
_geom_bond_site_symmetry_2
Ca1 As1 3.1453(2) 25
Ca1 As1 3.1453(2) 9_444
Ca1 As1 3.1453(2) 25_445
Ca1 As1 3.1453(2) 9_554
Ca1 As1 3.1453(2) 25_455
Ca1 As1 3.1453(2) 25_545
Ca1 As1 3.1453(2) 9_454
Ca1 As1 3.1453(2) 9_544
Ca1 Co1 3.27374(13) .
Ca1 Co1 3.27374(13) 25
Ca1 Co1 3.27374(13) 17
Ca1 Co1 3.27374(13) 9_444
Co1 As1 2.3390(2) .
Co1 As1 2.3391(2) 25_455
Co1 As1 2.3391(2) 1_565
Co1 As1 2.3391(2) 25
Co1 Co1 2.82730(14) 25_565
Co1 Co1 2.82730(14) 25_455
Co1 Co1 2.82730(14) 25_465
Co1 Co1 2.82730(14) 25
Co1 Eu1 3.27374(13) 9
Co1 Ca1 3.27374(13) 9
As1 Co1 2.3390(2) 25_455
As1 Co1 2.3390(2) 1_545
As1 Co1 2.3390(2) 25
As1 As1 2.7563(8) 17_556
As1 Ca1 3.1453(2) 9
As1 Eu1 3.1453(2) 9
As1 Eu1 3.1453(2) 9_445
As1 Ca1 3.1453(2) 9_445
As1 Eu1 3.1453(2) 9_455
As1 Eu1 3.1453(2) 9_545
As1 Ca1 3.1453(2) 9_455
